data_6000780
loop_
_publ_author_name
'Henao, J. A.'
'Delgado, J. M.'
'Quintero, M.'

_publ_section_title
;
 X-ray powder diffraction data and structural study of Cd4GeSe6
;
_journal_name_full 'Powder Diffraction'
_journal_page_first 202
_journal_page_last 209
_journal_paper_doi 10.1017/S0885715600010113
_journal_volume 13
_journal_year 1998
_chemical_formula_sum 'Cd4 Ge Se6'
_space_group_name_H-M_alt 'C 1 c 1'
_cell_angle_alpha 90.000
_cell_angle_beta 109.820
_cell_angle_gamma 90.000
_cell_length_a 12.8470
_cell_length_b 7.4070
_cell_length_c 12.8540
_cell_volume 1150.70
_cod_database_code 6000780

loop_
_atom_site_label
_atom_site_fract_x
_atom_site_fract_y
_atom_site_fract_z
? ? ? ?
